data_7700429
loop_
_publ_author_name
'Vilela, S\'ergio M F'
'Devic, Thomas'
'V\'arez, Alejandro'
'Salles, Fabrice'
'Horcajada, Patricia'

_publ_section_title
;
 A new proton-conducting Bi-carboxylate framework.
;
_journal_issue 30
_journal_name_full 'Dalton transactions (Cambridge, England : 2003)'
_journal_page_first 11181
_journal_page_last 11185
_journal_paper_doi 10.1039/c9dt02009h
_journal_volume 48
_journal_year 2019
_chemical_formula_moiety C48H42Bi4N6O37
_chemical_formula_sum 'C48 H44 Bi4 N6 O37'
_chemical_formula_weight 2132.81
_chemical_name_common Bi4(OH)2(H2O)4(HTAzBz)2(TAzBz).7H2O
_chemical_properties_physical Air-sensitive
_space_group_crystal_system triclinic
_space_group_IT_number 2
_space_group_name_Hall '-P 1'
_space_group_name_H-M_alt 'P -1'
_symmetry_space_group_name_Hall '-P 1'
_symmetry_space_group_name_H-M 'P -1'
_atom_sites_solution_hydrogens geom
_audit_creation_method SHELXL-2016/6
_audit_update_record
;
2019-06-03 deposited with the CCDC.    2019-07-02 downloaded from the CCDC.
;
_cell_angle_alpha 97.74(3)
_cell_angle_beta 103.42(4)
_cell_angle_gamma 111.69(3)
_cell_formula_units_Z 1
_cell_length_a 9.895(4)
_cell_length_b 10.816(4)
_cell_length_c 15.552(4)
_cell_measurement_reflns_used 39151
_cell_measurement_temperature 200(2)
_cell_measurement_theta_max 29.999
_cell_measurement_theta_min 2.09
_cell_volume 1458.9(10)
_computing_cell_refinement 'KappaCCD Software'
_computing_data_collection 'KappaCCD Software'
_computing_data_reduction 'KappaCCD Software'
_computing_structure_refinement 'SHELXL-2016/6 (Sheldrick, 2016)'
_computing_structure_solution SHELXS-2016
_diffrn_ambient_temperature 200(2)
_diffrn_measured_fraction_theta_full 0.999
_diffrn_measured_fraction_theta_max 0.999
_diffrn_measurement_device_type 'CCD area detector'
_diffrn_measurement_method 'phi and omega scans'
_diffrn_radiation_source 'fine-focus sealed tube'
_diffrn_radiation_type MoK\a
_diffrn_radiation_wavelength 0.71073
_diffrn_reflns_av_R_equivalents 0.1423
_diffrn_reflns_av_unetI/netI 0.1111
_diffrn_reflns_Laue_measured_fraction_full 0.999
_diffrn_reflns_Laue_measured_fraction_max 0.999
_diffrn_reflns_limit_h_max 13
_diffrn_reflns_limit_h_min -13
_diffrn_reflns_limit_k_max 15
_diffrn_reflns_limit_k_min -15
_diffrn_reflns_limit_l_max 21
_diffrn_reflns_limit_l_min -21
_diffrn_reflns_number 54943
_diffrn_reflns_point_group_measured_fraction_full 0.999
_diffrn_reflns_point_group_measured_fraction_max 0.999
_diffrn_reflns_theta_full 25.242
_diffrn_reflns_theta_max 29.999
_diffrn_reflns_theta_min 2.327
_exptl_absorpt_coefficient_mu 12.139
_exptl_absorpt_correction_T_max 0.7460
_exptl_absorpt_correction_T_min 0.5264
_exptl_absorpt_correction_type multi-scan
_exptl_absorpt_process_details SADABS
_exptl_crystal_colour yellow
_exptl_crystal_density_diffrn 2.427
_exptl_crystal_description platelet
_exptl_crystal_F_000 1002
_exptl_crystal_size_max 0.040
_exptl_crystal_size_mid 0.040
_exptl_crystal_size_min 0.005
_refine_diff_density_max 2.923
_refine_diff_density_min -2.418
_refine_diff_density_rms 0.394
_refine_ls_extinction_method none
_refine_ls_goodness_of_fit_ref 1.037
_refine_ls_hydrogen_treatment constr
_refine_ls_matrix_type full
_refine_ls_number_parameters 428
_refine_ls_number_reflns 8491
_refine_ls_number_restraints 0
_refine_ls_restrained_S_all 1.037
_refine_ls_R_factor_all 0.1270
_refine_ls_R_factor_gt 0.0602
_refine_ls_shift/su_max 0.000
_refine_ls_shift/su_mean 0.000
_refine_ls_structure_factor_coef Fsqd
_refine_ls_weighting_details 'w=1/[\s^2^(Fo^2^)+(0.0646P)^2^+15.4149P] where P=(Fo^2^+2Fc^2^)/3'
_refine_ls_weighting_scheme calc
_refine_ls_wR_factor_gt 0.1257
_refine_ls_wR_factor_ref 0.1548
_reflns_Friedel_coverage 0.000
_reflns_number_gt 5084
_reflns_number_total 8491
_reflns_threshold_expression 'I > 2\s(I)'
_cod_data_source_file c9dt02009h2.cif
_cod_data_source_block shelx
_cod_depositor_comments 'Adding full bibliography for 7700429.cif.'
_cod_original_cell_volume 1459.0(10)
_cod_database_code 7700429
_shelx_shelxl_version_number 2016/6
_shelx_space_group_comment
;
The symmetry employed for this shelxl refinement is uniquely defined
by the following loop, which should always be used as a source of
symmetry information in preference to the above space-group names.
They are only intended as comments.
;
_shelx_estimated_absorpt_t_min 0.642
_shelx_estimated_absorpt_t_max 0.942

loop_
_space_group_symop_operation_xyz
'x, y, z'
'-x, -y, -z'

loop_
_atom_site_label
_atom_site_type_symbol
_atom_site_fract_x
_atom_site_fract_y
_atom_site_fract_z
_atom_site_U_iso_or_equiv
_atom_site_adp_type
_atom_site_occupancy
_atom_site_site_symmetry_order
_atom_site_calc_flag
_atom_site_refinement_flags_posn
_atom_site_refinement_flags_adp
_atom_site_refinement_flags_occupancy
Bi1 Bi 0.35899(5) 0.90578(4) 0.07944(3) 0.01888(12) Uani 1 1 d . . .
Bi2 Bi -0.01671(5) 1.10025(4) -0.15620(3) 0.02074(13) Uani 1 1 d . . .
OWC1 O 0.1809(10) 1.0939(10) -0.2204(6) 0.037(2) Uani 1 1 d . . .
OWC2 O 0.0669(11) 0.7813(10) -0.0194(7) 0.039(2) Uani 1 1 d . . .
OHC1 O 0.2352(9) 0.8603(8) 0.1747(6) 0.0236(18) Uani 1 1 d . . .
O1A O 0.1143(11) 1.3562(9) -0.1279(6) 0.035(2) Uani 1 1 d . . .
O2A O -0.0134(10) 1.2240(8) -0.2666(6) 0.0257(19) Uani 1 1 d . . .
O3A O 0.4477(10) 1.9310(8) -0.2089(6) 0.0259(19) Uani 1 1 d . . .
O4A O 0.4019(11) 1.8640(10) -0.0873(6) 0.041(3) Uani 1 1 d . . .
C1A C 0.0678(14) 1.3418(12) -0.2122(8) 0.022(2) Uani 1 1 d . . .
C2A C 0.3708(13) 1.8412(12) -0.1730(8) 0.020(2) Uani 1 1 d . . .
C3A C 0.1139(13) 1.4646(11) -0.2518(7) 0.020(2) Uani 1 1 d . . .
C4A C 0.0569(12) 1.4479(11) -0.3446(8) 0.018(2) Uani 1 1 d . . .
H4A H -0.007695 1.361284 -0.382208 0.022 Uiso 1 1 calc R U .
C5A C 0.0976(14) 1.5636(13) -0.3816(8) 0.025(3) Uani 1 1 d . . .
C6A C 0.1965(13) 1.6925(12) -0.3266(8) 0.021(2) Uani 1 1 d . . .
H6A H 0.226597 1.767754 -0.351816 0.025 Uiso 1 1 calc R U .
C7A C 0.2513(14) 1.7082(12) -0.2315(8) 0.023(2) Uani 1 1 d . . .
C8A C 0.2072(12) 1.5936(11) -0.1948(8) 0.020(2) Uani 1 1 d . . .
H8A H 0.240613 1.604019 -0.132176 0.024 Uiso 1 1 calc R U .
N1A N 0.0446(12) 1.5599(10) -0.4756(7) 0.025(2) Uani 1 1 d . . .
O1B O 0.9543(10) 1.8382(9) 0.8124(6) 0.028(2) Uani 1 1 d . . .
O2B O 0.8540(10) 1.9311(8) 0.7124(6) 0.0281(19) Uani 1 1 d . . .
O3B O 0.7309(12) 1.3228(9) 0.7318(7) 0.037(2) Uani 1 1 d . . .
O4B O 0.6187(15) 1.2096(10) 0.5847(7) 0.061(4) Uani 1 1 d . . .
H4O H 0.606632 1.142444 0.606093 0.091 Uiso 1 1 calc R U .
C1B C 0.8784(13) 1.8293(12) 0.7340(8) 0.025(3) Uani 1 1 d . . .
C2B C 0.6920(15) 1.3221(12) 0.6510(8) 0.023(3) Uani 1 1 d . . .
C3B C 0.7214(13) 1.4517(12) 0.6213(8) 0.021(2) Uani 1 1 d . . .
C4B C 0.6682(13) 1.4492(13) 0.5289(8) 0.022(2) Uani 1 1 d . . .
H4B H 0.618489 1.366886 0.484380 0.026 Uiso 1 1 calc R U .
C6B C 0.7601(14) 1.6989(12) 0.5707(8) 0.023(2) Uani 1 1 d . . .
H6B H 0.770924 1.780547 0.553904 0.028 Uiso 1 1 calc R U .
C7B C 0.8120(13) 1.6988(12) 0.6626(8) 0.019(2) Uani 1 1 d . . .
C8B C 0.7934(14) 1.5758(13) 0.6880(8) 0.023(3) Uani 1 1 d . . .
H8B H 0.828771 1.576334 0.748954 0.028 Uiso 1 1 calc R U .
C5B C 0.6928(14) 1.5764(12) 0.5057(8) 0.022(2) Uani 1 1 d . . .
N1B N 0.6426(11) 1.5792(10) 0.4120(6) 0.022(2) Uani 1 1 d . . .
N2B N 0.5721(11) 1.4646(10) 0.3573(6) 0.022(2) Uani 1 1 d . . .
O5B O 0.3022(11) 1.6510(9) 0.0419(7) 0.041(3) Uani 1 1 d . . .
O6B O 0.5065(9) 1.7961(8) 0.1531(6) 0.0279(19) Uani 1 1 d . . .
O7B O 0.2534(10) 1.0687(8) 0.0995(6) 0.0263(19) Uani 1 1 d . . .
O8B O 0.2342(12) 1.1472(9) -0.0271(5) 0.038(2) Uani 1 1 d . . .
C9B C 0.4133(14) 1.6715(12) 0.1073(8) 0.021(2) Uani 1 1 d . . .
C10B C 0.2741(13) 1.1636(11) 0.0558(7) 0.020(2) Uani 1 1 d . . .
C11B C 0.4344(14) 1.5520(11) 0.1400(8) 0.023(3) Uani 1 1 d . . .
C12B C 0.5138(14) 1.5743(12) 0.2308(7) 0.023(3) Uani 1 1 d . . .
H12B H 0.568912 1.662891 0.267553 0.028 Uiso 1 1 calc R U .
C13B C 0.5096(12) 1.4606(12) 0.2661(8) 0.020(2) Uani 1 1 d . . .
C14B C 0.4303(14) 1.3288(12) 0.2078(7) 0.020(2) Uani 1 1 d . . .
H14B H 0.426249 1.253356 0.231324 0.024 Uiso 1 1 calc R U .
C15B C 0.3585(13) 1.3081(11) 0.1166(8) 0.020(2) Uani 1 1 d . . .
C16B C 0.3596(13) 1.4224(11) 0.0823(7) 0.021(2) Uani 1 1 d . . .
H16B H 0.310130 1.410625 0.021196 0.025 Uiso 1 1 calc R U .
OW1 O 0.4462(17) 0.0266(11) 0.3677(8) 0.073(4) Uani 1 1 d . . .
OW2 O 0.829(2) 0.8682(16) 0.3912(11) 0.099(5) Uani 1 1 d . . .
OW3 O 0.175(3) 0.942(2) 0.4769(15) 0.154(9) Uani 1 1 d . . .
OW4 O 0.006(5) 1.485(4) 0.023(3) 0.102(11) Uiso 0.5 1 d . . P

loop_
_atom_site_aniso_label
_atom_site_aniso_U_11
_atom_site_aniso_U_22
_atom_site_aniso_U_33
_atom_site_aniso_U_23
_atom_site_aniso_U_13
_atom_site_aniso_U_12
Bi1 0.0250(3) 0.0138(2) 0.0127(2) 0.00225(17) 0.00254(18) 0.00469(18)
Bi2 0.0279(3) 0.0161(2) 0.0113(2) 0.00193(17) 0.00009(18) 0.00577(19)
OWC1 0.030(5) 0.042(6) 0.029(5) -0.003(4) 0.008(4) 0.008(4)
OWC2 0.030(5) 0.045(6) 0.033(6) 0.013(5) 0.002(4) 0.009(4)
OHC1 0.026(4) 0.024(4) 0.024(5) 0.013(4) 0.012(4) 0.010(4)
O1A 0.043(6) 0.025(5) 0.020(5) 0.009(4) 0.001(4) 0.000(4)
O2A 0.035(5) 0.017(4) 0.018(4) 0.002(3) 0.007(4) 0.006(4)
O3A 0.034(5) 0.017(4) 0.020(4) 0.007(3) 0.004(4) 0.004(4)
O4A 0.046(6) 0.036(5) 0.007(4) -0.005(4) 0.007(4) -0.014(4)
C1A 0.025(6) 0.020(6) 0.018(6) 0.003(5) 0.009(5) 0.007(5)
C2A 0.020(6) 0.019(6) 0.017(6) 0.000(5) -0.001(5) 0.008(5)
C3A 0.023(6) 0.019(6) 0.011(5) 0.006(4) -0.003(4) 0.005(5)
C4A 0.009(5) 0.009(5) 0.029(6) 0.003(4) 0.003(4) -0.002(4)
C5A 0.021(6) 0.031(7) 0.019(6) -0.002(5) -0.005(5) 0.017(5)
C6A 0.017(6) 0.021(6) 0.020(6) 0.008(5) 0.002(5) 0.004(5)
C7A 0.029(7) 0.022(6) 0.014(6) 0.004(5) 0.006(5) 0.009(5)
C8A 0.017(6) 0.015(5) 0.023(6) 0.003(5) -0.001(5) 0.006(4)
N1A 0.029(6) 0.022(5) 0.016(5) 0.003(4) -0.002(4) 0.007(4)
O1B 0.037(5) 0.027(5) 0.017(4) 0.003(4) -0.003(4) 0.015(4)
O2B 0.039(5) 0.023(4) 0.015(4) -0.003(3) -0.002(4) 0.013(4)
O3B 0.055(6) 0.027(5) 0.031(5) 0.016(4) 0.011(5) 0.018(5)
O4B 0.105(10) 0.022(5) 0.028(6) 0.004(5) 0.007(6) 0.005(6)
C1B 0.019(6) 0.016(5) 0.025(7) -0.010(5) -0.002(5) 0.001(5)
C2B 0.044(8) 0.022(6) 0.013(6) 0.007(5) 0.017(5) 0.017(6)
C3B 0.021(6) 0.019(5) 0.018(6) 0.008(5) 0.008(5) 0.002(5)
C4B 0.021(6) 0.028(6) 0.010(5) 0.004(5) -0.003(4) 0.008(5)
C6B 0.029(7) 0.023(6) 0.012(5) 0.000(5) 0.004(5) 0.008(5)
C7B 0.017(6) 0.020(6) 0.014(5) -0.003(4) 0.003(4) 0.005(5)
C8B 0.026(6) 0.032(7) 0.010(5) 0.001(5) 0.002(5) 0.015(5)
C5B 0.034(7) 0.021(6) 0.013(5) 0.002(5) 0.005(5) 0.015(5)
N1B 0.026(5) 0.019(5) 0.013(5) 0.002(4) -0.001(4) 0.006(4)
N2B 0.025(5) 0.022(5) 0.010(4) -0.002(4) 0.002(4) 0.004(4)
O5B 0.043(6) 0.020(5) 0.032(5) -0.001(4) -0.020(4) 0.006(4)
O6B 0.025(5) 0.018(4) 0.026(5) 0.001(4) -0.006(4) 0.003(4)
O7B 0.037(5) 0.018(4) 0.018(4) 0.004(3) 0.004(4) 0.007(4)
O8B 0.069(7) 0.025(5) 0.005(4) -0.006(3) -0.005(4) 0.016(5)
C9B 0.025(6) 0.024(6) 0.017(6) 0.005(5) 0.007(5) 0.011(5)
C10B 0.029(6) 0.015(5) 0.005(5) 0.002(4) -0.006(4) 0.005(5)
C11B 0.034(7) 0.013(5) 0.023(6) 0.007(5) 0.006(5) 0.011(5)
C12B 0.033(7) 0.016(6) 0.010(5) -0.004(4) -0.008(5) 0.010(5)
C13B 0.011(5) 0.028(6) 0.014(5) 0.006(5) -0.002(4) 0.005(5)
C14B 0.032(7) 0.018(6) 0.010(5) 0.001(4) 0.003(5) 0.015(5)
C15B 0.020(6) 0.015(5) 0.018(6) 0.000(4) -0.003(4) 0.005(5)
C16B 0.028(6) 0.023(6) 0.008(5) 0.003(4) -0.003(4) 0.011(5)
OW1 0.126(12) 0.022(6) 0.036(7) 0.001(5) 0.014(7) 0.001(6)
OW2 0.135(15) 0.080(11) 0.062(10) 0.020(9) 0.033(10) 0.022(10)
OW3 0.20(2) 0.16(2) 0.113(18) 0.003(15) 0.030(17) 0.104(19)

loop_
_atom_type_symbol
_atom_type_description
_atom_type_scat_dispersion_real
_atom_type_scat_dispersion_imag
_atom_type_scat_source
C C 0.0033 0.0016 'International Tables Vol C Tables 4.2.6.8 and 6.1.1.4'
H H 0.0000 0.0000 'International Tables Vol C Tables 4.2.6.8 and 6.1.1.4'
N N 0.0061 0.0033 'International Tables Vol C Tables 4.2.6.8 and 6.1.1.4'
O O 0.0106 0.0060 'International Tables Vol C Tables 4.2.6.8 and 6.1.1.4'
Bi Bi -4.1077 10.2566 'International Tables Vol C Tables 4.2.6.8 and 6.1.1.4'

loop_
_geom_angle_atom_site_label_1
_geom_angle_atom_site_label_2
_geom_angle_atom_site_label_3
_geom_angle
_geom_angle_site_symmetry_1
_geom_angle_site_symmetry_3
OHC1 Bi1 O3A 83.0(3) . 2_685
OHC1 Bi1 O7B 71.6(3) . .
O3A Bi1 O7B 80.0(3) 2_685 .
OHC1 Bi1 O6B 86.0(3) . 1_545
O3A Bi1 O6B 72.0(3) 2_685 1_545
O7B Bi1 O6B 146.0(3) . 1_545
OHC1 Bi1 O5B 86.1(3) . 1_545
O3A Bi1 O5B 124.2(3) 2_685 1_545
O7B Bi1 O5B 145.3(3) . 1_545
O6B Bi1 O5B 52.7(3) 1_545 1_545
OHC1 Bi1 OWC2 74.4(3) . .
O3A Bi1 OWC2 149.5(3) 2_685 .
O7B Bi1 OWC2 73.5(3) . .
O6B Bi1 OWC2 125.4(3) 1_545 .
O5B Bi1 OWC2 75.1(3) 1_545 .
OHC1 Bi1 O4A 129.6(3) . 2_685
O3A Bi1 O4A 51.0(3) 2_685 2_685
O7B Bi1 O4A 80.1(3) . 2_685
O6B Bi1 O4A 96.3(3) 1_545 2_685
O5B Bi1 O4A 133.8(3) 1_545 2_685
OWC2 Bi1 O4A 135.4(3) . 2_685
OHC1 Bi1 O4A 154.2(3) . 1_545
O3A Bi1 O4A 122.6(3) 2_685 1_545
O7B Bi1 O4A 112.9(3) . 1_545
O6B Bi1 O4A 98.5(3) 1_545 1_545
O5B Bi1 O4A 76.9(3) 1_545 1_545
OWC2 Bi1 O4A 82.5(3) . 1_545
O4A Bi1 O4A 75.4(3) 2_685 1_545
OHC1 Bi1 C9B 83.8(3) . 1_545
O3A Bi1 C9B 98.5(3) 2_685 1_545
O7B Bi1 C9B 155.4(3) . 1_545
O6B Bi1 C9B 27.0(3) 1_545 1_545
O5B Bi1 C9B 25.8(3) 1_545 1_545
OWC2 Bi1 C9B 99.2(3) . 1_545
O4A Bi1 C9B 118.2(3) 2_685 1_545
O4A Bi1 C9B 88.8(3) 1_545 1_545
O2B Bi2 O2A 77.7(3) 1_444 .
O2B Bi2 OHC1 87.3(3) 1_444 2_575
O2A Bi2 OHC1 75.4(3) . 2_575
O2B Bi2 OWC1 76.1(3) 1_444 .
O2A Bi2 OWC1 72.6(3) . .
OHC1 Bi2 OWC1 146.4(3) 2_575 .
O2B Bi2 O1A 131.9(3) 1_444 .
O2A Bi2 O1A 54.3(3) . .
OHC1 Bi2 O1A 83.6(3) 2_575 .
OWC1 Bi2 O1A 86.1(3) . .
O2B Bi2 O8B 130.2(3) 1_444 .
O2A Bi2 O8B 121.6(3) . .
OHC1 Bi2 O8B 139.5(3) 2_575 .
OWC1 Bi2 O8B 69.1(3) . .
O1A Bi2 O8B 80.5(3) . .
O2B Bi2 O1B 51.6(3) 1_444 1_444
O2A Bi2 O1B 123.7(3) . 1_444
OHC1 Bi2 O1B 118.8(3) 2_575 1_444
OWC1 Bi2 O1B 72.8(3) . 1_444
O1A Bi2 O1B 157.2(3) . 1_444
O8B Bi2 O1B 84.0(3) . 1_444
O2B Bi2 C1A 105.0(3) 1_444 .
O2A Bi2 C1A 27.3(3) . .
OHC1 Bi2 C1A 78.4(3) 2_575 .
OWC1 Bi2 C1A 77.9(3) . .
O1A Bi2 C1A 27.0(3) . .
O8B Bi2 C1A 101.4(3) . .
O1B Bi2 C1A 146.0(3) 1_444 .
O2B Bi2 C1B 25.9(3) 1_444 1_444
O2A Bi2 C1B 100.9(3) . 1_444
OHC1 Bi2 C1B 104.3(3) 2_575 1_444
OWC1 Bi2 C1B 72.3(3) . 1_444
O1A Bi2 C1B 151.8(3) . 1_444
O8B Bi2 C1B 107.3(3) . 1_444
O1B Bi2 C1B 25.7(3) 1_444 1_444
C1A Bi2 C1B 127.0(4) . 1_444
Bi1 OHC1 Bi2 118.7(3) . 2_575
C1A O1A Bi2 87.8(7) . .
C1A O2A Bi2 96.3(7) . .
C2A O3A Bi1 102.0(7) . 2_685
C2A O4A Bi1 86.9(7) . 2_685
C2A O4A Bi1 158.2(9) . 1_565
Bi1 O4A Bi1 104.6(3) 2_685 1_565
O1A C1A O2A 121.6(11) . .
O1A C1A C3A 119.9(10) . .
O2A C1A C3A 118.4(10) . .
O1A C1A Bi2 65.2(6) . .
O2A C1A Bi2 56.4(6) . .
C3A C1A Bi2 173.9(8) . .
O4A C2A O3A 119.7(10) . .
O4A C2A C7A 120.2(11) . .
O3A C2A C7A 120.0(10) . .
C4A C3A C8A 120.8(10) . .
C4A C3A C1A 119.3(10) . .
C8A C3A C1A 119.8(10) . .
C3A C4A C5A 119.3(10) . .
C6A C5A C4A 120.9(11) . .
C6A C5A N1A 114.6(11) . .
C4A C5A N1A 124.5(11) . .
C5A C6A C7A 119.0(11) . .
C8A C7A C6A 119.8(11) . .
C8A C7A C2A 119.9(10) . .
C6A C7A C2A 119.8(10) . .
C3A C8A C7A 120.0(11) . .
N1A N1A C5A 113.1(12) 2_584 .
C1B O1B Bi2 84.0(7) . 1_666
C1B O2B Bi2 102.9(7) . 1_666
O1B C1B O2B 121.5(11) . .
O1B C1B C7B 120.5(11) . .
O2B C1B C7B 118.0(11) . .
O1B C1B Bi2 70.3(6) . 1_666
O2B C1B Bi2 51.2(5) . 1_666
C7B C1B Bi2 169.1(9) . 1_666
O3B C2B O4B 123.9(11) . .
O3B C2B C3B 121.2(11) . .
O4B C2B C3B 114.9(10) . .
C8B C3B C4B 120.8(11) . .
C8B C3B C2B 118.5(10) . .
C4B C3B C2B 120.6(11) . .
C3B C4B C5B 117.7(11) . .
C5B C6B C7B 119.0(11) . .
C8B C7B C6B 120.4(10) . .
C8B C7B C1B 119.8(11) . .
C6B C7B C1B 119.7(11) . .
C7B C8B C3B 119.8(10) . .
C6B C5B C4B 122.2(11) . .
C6B C5B N1B 118.1(10) . .
C4B C5B N1B 119.7(10) . .
N2B N1B C5B 115.1(9) . .
N1B N2B C13B 117.6(10) . .
C9B O5B Bi1 90.4(7) . 1_565
C9B O6B Bi1 96.3(7) . 1_565
C10B O7B Bi1 121.2(8) . .
C10B O8B Bi2 137.0(9) . .
O5B C9B O6B 120.1(11) . .
O5B C9B C11B 120.5(11) . .
O6B C9B C11B 119.2(10) . .
O5B C9B Bi1 63.8(6) . 1_565
O6B C9B Bi1 56.7(6) . 1_565
C11B C9B Bi1 168.3(8) . 1_565
O8B C10B O7B 126.5(10) . .
O8B C10B C15B 119.4(10) . .
O7B C10B C15B 114.1(9) . .
C16B C11B C12B 121.9(10) . .
C16B C11B C9B 119.4(10) . .
C12B C11B C9B 118.3(10) . .
C11B C12B C13B 118.8(10) . .
N2B C13B C14B 115.0(10) . .
N2B C13B C12B 125.9(11) . .
C14B C13B C12B 119.0(10) . .
C15B C14B C13B 121.8(10) . .
C14B C15B C16B 118.8(10) . .
C14B C15B C10B 120.1(10) . .
C16B C15B C10B 121.1(10) . .
C11B C16B C15B 119.6(10) . .

loop_
_geom_bond_atom_site_label_1
_geom_bond_atom_site_label_2
_geom_bond_distance
_geom_bond_site_symmetry_2
Bi1 OHC1 2.128(8) .
Bi1 O3A 2.364(8) 2_685
Bi1 O7B 2.379(8) .
Bi1 O6B 2.392(8) 1_545
Bi1 O5B 2.553(9) 1_545
Bi1 OWC2 2.652(10) .
Bi1 O4A 2.691(9) 2_685
Bi1 O4A 2.729(8) 1_545
Bi1 C9B 2.845(11) 1_545
Bi2 O2B 2.283(8) 1_444
Bi2 O2A 2.313(8) .
Bi2 OHC1 2.316(8) 2_575
Bi2 OWC1 2.411(9) .
Bi2 O1A 2.509(9) .
Bi2 O8B 2.633(9) .
Bi2 O1B 2.705(8) 1_444
Bi2 C1A 2.760(12) .
Bi2 C1B 2.857(11) 1_444
O1A C1A 1.252(14) .
O2A C1A 1.274(14) .
O3A C2A 1.277(14) .
O4A C2A 1.264(14) .
C1A C3A 1.502(15) .
C2A C7A 1.478(16) .
C3A C4A 1.382(15) .
C3A C8A 1.385(15) .
C4A C5A 1.410(16) .
C5A C6A 1.383(16) .
C5A N1A 1.424(15) .
C6A C7A 1.416(16) .
C7A C8A 1.399(15) .
N1A N1A 1.270(19) 2_584
O1B C1B 1.246(14) .
O2B C1B 1.281(15) .
O3B C2B 1.224(14) .
O4B C2B 1.316(15) .
C1B C7B 1.486(15) .
C2B C3B 1.482(15) .
C3B C8B 1.399(16) .
C3B C4B 1.405(15) .
C4B C5B 1.417(16) .
C6B C5B 1.377(16) .
C6B C7B 1.403(16) .
C7B C8B 1.397(16) .
C5B N1B 1.435(14) .
N1B N2B 1.244(13) .
N2B C13B 1.397(14) .
O5B C9B 1.238(14) .
O6B C9B 1.300(14) .
O7B C10B 1.286(13) .
O8B C10B 1.225(13) .
C9B C11B 1.516(15) .
C10B C15B 1.518(15) .
C11B C16B 1.380(16) .
C11B C12B 1.386(16) .
C12B C13B 1.403(15) .
C13B C14B 1.402(16) .
C14B C15B 1.376(15) .
C15B C16B 1.409(15) .
OW4 OW4 0.82(6) 2_585
